data_3000532
loop_
_publ_author_name
'Morgan Redington'

_journal_name_full 'To be published in Chemistry of Materials'
_chemical_formula_sum 'Ca H16 Li2'
_space_group_name_Hall 'C -2y'
_space_group_name_H-M_alt 'C 1 m 1'
_cell_angle_alpha 90.0000000000
_cell_angle_beta 125.0398547706
_cell_angle_gamma 90.0000000000
_cell_length_a 8.1978112023
_cell_length_b 4.7138911000
_cell_length_c 4.7627312230
_cell_volume 150.691
_cod_database_code 3000532
_cod_hold_until_date 2024-11-17
_cod_depositor_requested_release_date 2024-11-17

loop_
_atom_site_label
_atom_site_fract_x
_atom_site_fract_y
_atom_site_fract_z
? ? ? ?
